data_4025738
loop_
_publ_author_name
'Takumi Furuta'
'Junya Yamamoto'
'Yuki Kitamura'
'Ayano Hashimoto'
'Hyuma Masu'
'Isao Azumaya'
'Toshiyuki Kan'
'Takeo Kawabata'

_publ_section_title
;
 Synthesis of Axially Chiral Amino Acid and Amino Alcohols via
 Additive-Ligand-Free Pd-Catalyzed Domino Coupling Reaction and Subsequent
 Transformations of the Product Amidoaza[5]helicene
;
_journal_name_full 'Journal of Organic Chemistry'
_journal_page_first 7010
_journal_page_last 7013
_journal_paper_doi 10.1021/jo101524t
_journal_volume 75
_journal_year 2010
_chemical_formula_sum 'C33 H23 N'
_chemical_formula_weight 433.52
_chemical_name_systematic
; (S)-4,4-Diphenyl-3,4-dihydrodibenzo[a,k]phenanthridine
 ? 
;
_space_group_IT_number 4
_symmetry_cell_setting monoclinic
_symmetry_space_group_name_Hall 'P 2yb'
_symmetry_space_group_name_H-M 'P 1 21 1'
_atom_sites_solution_hydrogens geom
_atom_sites_solution_primary direct
_atom_sites_solution_secondary difmap
_audit_creation_method SHELXL-97
_cell_angle_alpha 90.00
_cell_angle_beta 110.6100(10)
_cell_angle_gamma 90.00
_cell_formula_units_Z 2
_cell_length_a 10.2718(10)
_cell_length_b 9.1068(9)
_cell_length_c 12.8312(13)
_cell_measurement_reflns_used 1720
_cell_measurement_temperature 100
_cell_measurement_theta_max 26.52
_cell_measurement_theta_min 2.81
_cell_volume 1123.45(19)
_computing_cell_refinement 'APEX2 (Bruker AXS, 2006)'
_computing_data_collection 'APEX2 (Bruker AXS, 2006)'
_computing_data_reduction 'SAINT (Bruker AXS, 2004)'
_computing_molecular_graphics 'XSHEL (Bruker AXS,2002)'
_computing_publication_material 'XCIF (Bruker AXS, 2001)'
_computing_structure_refinement 'SHELXL-97 (Sheldrick, 1997)'
_computing_structure_solution 'SHELXS-97 (Sheldrick, 1997)'
_diffrn_ambient_temperature 100
_diffrn_detector_area_resol_mean 8.333
_diffrn_measured_fraction_theta_full 0.990
_diffrn_measured_fraction_theta_max 0.903
_diffrn_measurement_device_type 'Bruker APEXII CCD area detector'
_diffrn_measurement_method 'phi and omega scans'
_diffrn_radiation_monochromator graphite
_diffrn_radiation_source 'sealed tube'
_diffrn_radiation_type MoK\a
_diffrn_radiation_wavelength 0.71073
_diffrn_reflns_av_R_equivalents 0.0229
_diffrn_reflns_av_sigmaI/netI 0.0396
_diffrn_reflns_limit_h_max 12
_diffrn_reflns_limit_h_min -13
_diffrn_reflns_limit_k_max 11
_diffrn_reflns_limit_k_min -9
_diffrn_reflns_limit_l_max 15
_diffrn_reflns_limit_l_min -16
_diffrn_reflns_number 5605
_diffrn_reflns_theta_full 25.00
_diffrn_reflns_theta_max 27.29
_diffrn_reflns_theta_min 1.70
_exptl_absorpt_coefficient_mu 0.074
_exptl_absorpt_correction_T_max 0.9985
_exptl_absorpt_correction_T_min 0.9818
_exptl_absorpt_correction_type empirical
_exptl_absorpt_process_details
;
SADABS Sheldrick 1996
;
_exptl_crystal_colour colourless
_exptl_crystal_density_diffrn 1.282
_exptl_crystal_density_method 'not measured'
_exptl_crystal_description plate
_exptl_crystal_F_000 456
_exptl_crystal_size_max 0.25
_exptl_crystal_size_mid 0.20
_exptl_crystal_size_min 0.02
_refine_diff_density_max 0.429
_refine_diff_density_min -0.328
_refine_diff_density_rms 0.041
_refine_ls_abs_structure_details 'Flack H D (1983), Acta Cryst. A39, 876-881'
_refine_ls_abs_structure_Flack -6(4)
_refine_ls_extinction_method none
_refine_ls_goodness_of_fit_ref 1.031
_refine_ls_hydrogen_treatment constr
_refine_ls_matrix_type full
_refine_ls_number_parameters 307
_refine_ls_number_reflns 3348
_refine_ls_number_restraints 1
_refine_ls_restrained_S_all 1.031
_refine_ls_R_factor_all 0.0464
_refine_ls_R_factor_gt 0.0382
_refine_ls_shift/su_max 0.000
_refine_ls_shift/su_mean 0.000
_refine_ls_structure_factor_coef Fsqd
_refine_ls_weighting_details 'calc w=1/[\s^2^(Fo^2^)+(0.0475P)^2^+0.1648P] where P=(Fo^2^+2Fc^2^)/3'
_refine_ls_weighting_scheme calc
_refine_ls_wR_factor_gt 0.0873
_refine_ls_wR_factor_ref 0.0923
_reflns_number_gt 2929
_reflns_number_total 3348
_reflns_threshold_expression >2sigma(I)
_cod_data_source_file jo101524t_si_007.cif
_cod_data_source_block a0907091mas
_cod_depositor_comments
;
The following automatic conversions were performed:

'_symmetry_cell_setting' value 'Monoclinic' changed to 'monoclinic'
according to the built-in table from CIF Core dictionary named
'cif_core.dic' version 2.4.1 from 2010-06-29.

Automatic conversion script
Id: cif_fix_values 1646 2011-03-28 12:23:43Z adriana 
;
_cod_original_sg_symbol_H-M 'P 1 21 1 '
_cod_database_code 4025738

loop_
_symmetry_equiv_pos_as_xyz
'x, y, z'
'-x, y+1/2, -z'

loop_
_atom_site_label
_atom_site_type_symbol
_atom_site_fract_x
_atom_site_fract_y
_atom_site_fract_z
_atom_site_U_iso_or_equiv
_atom_site_adp_type
_atom_site_occupancy
_atom_site_symmetry_multiplicity
_atom_site_calc_flag
_atom_site_refinement_flags
_atom_site_disorder_assembly
_atom_site_disorder_group
N1 N 0.96389(18) 0.6424(2) 0.78833(14) 0.0179(4) Uani 1 1 d . . .
H1 H 1.0282 0.7072 0.8226 0.021 Uiso 1 1 calc R . .
C2 C 0.9531(2) 0.4644(3) 0.65020(17) 0.0161(5) Uani 1 1 d . . .
C9 C 0.8868(2) 0.4543(3) 0.41930(18) 0.0177(5) Uani 1 1 d . . .
C4 C 0.8000(2) 0.5348(3) 0.46492(17) 0.0161(5) Uani 1 1 d . . .
C16 C 0.3698(2) 0.5213(3) 0.49068(19) 0.0226(5) Uani 1 1 d . . .
H16 H 0.3141 0.4552 0.4358 0.027 Uiso 1 1 calc R . .
C8 C 0.8573(2) 0.4564(3) 0.30237(18) 0.0208(5) Uani 1 1 d . . .
H8 H 0.9137 0.4012 0.2717 0.025 Uiso 1 1 calc R . .
C1 C 0.9947(2) 0.4851(3) 0.77650(17) 0.0168(5) Uani 1 1 d . . .
C20 C 0.6184(2) 0.7941(3) 0.74940(18) 0.0198(5) Uani 1 1 d . . .
H20 H 0.5765 0.8656 0.7814 0.024 Uiso 1 1 calc R . .
C15 C 0.5120(2) 0.5173(3) 0.52105(17) 0.0193(5) Uani 1 1 d . . .
H15 H 0.5530 0.4488 0.4859 0.023 Uiso 1 1 calc R . .
C13 C 0.7481(2) 0.6091(3) 0.63953(17) 0.0158(5) Uani 1 1 d . . .
C27 C 1.2435(2) 0.5579(3) 0.81303(18) 0.0230(5) Uani 1 1 d . . .
H27 H 1.2088 0.6356 0.7613 0.028 Uiso 1 1 calc R . .
C5 C 0.6912(2) 0.6218(3) 0.39025(17) 0.0180(5) Uani 1 1 d . . .
H5 H 0.6353 0.6808 0.4189 0.022 Uiso 1 1 calc R . .
C3 C 0.8312(2) 0.5306(3) 0.58326(17) 0.0165(5) Uani 1 1 d . . .
C12 C 0.8231(2) 0.6773(2) 0.73983(17) 0.0169(5) Uani 1 1 d . . .
C7 C 0.7485(2) 0.5372(3) 0.23351(18) 0.0220(5) Uani 1 1 d . . .
H7 H 0.7287 0.5361 0.1554 0.026 Uiso 1 1 calc R . .
C10 C 1.0014(2) 0.3747(3) 0.49090(19) 0.0205(5) Uani 1 1 d . . .
H10 H 1.0551 0.3152 0.4605 0.025 Uiso 1 1 calc R . .
C6 C 0.6660(2) 0.6218(3) 0.27800(17) 0.0215(5) Uani 1 1 d . . .
H6 H 0.5922 0.6794 0.2298 0.026 Uiso 1 1 calc R . .
C28 C 0.9085(2) 0.3866(3) 0.82508(17) 0.0172(5) Uani 1 1 d . . .
C23 C 1.2051(2) 0.3496(3) 0.91173(17) 0.0202(5) Uani 1 1 d . . .
H23 H 1.1438 0.2827 0.9279 0.024 Uiso 1 1 calc R . .
C21 C 0.7584(2) 0.7747(3) 0.79159(17) 0.0190(5) Uani 1 1 d . . .
H21 H 0.8129 0.8271 0.8563 0.023 Uiso 1 1 calc R . .
C14 C 0.5986(2) 0.6123(3) 0.60310(16) 0.0163(5) Uani 1 1 d . . .
C19 C 0.5338(2) 0.7085(3) 0.65764(16) 0.0175(5) Uani 1 1 d . . .
C24 C 1.3473(2) 0.3326(3) 0.96317(18) 0.0253(6) Uani 1 1 d . . .
H24 H 1.3825 0.2549 1.0149 0.030 Uiso 1 1 calc R . .
C33 C 0.9023(2) 0.4179(3) 0.93017(18) 0.0214(5) Uani 1 1 d . . .
H33 H 0.9518 0.4997 0.9713 0.026 Uiso 1 1 calc R . .
C18 C 0.3870(2) 0.7133(3) 0.62222(18) 0.0210(5) Uani 1 1 d . . .
H18 H 0.3438 0.7809 0.6562 0.025 Uiso 1 1 calc R . .
C32 C 0.8245(2) 0.3303(3) 0.97454(19) 0.0237(5) Uani 1 1 d . . .
H32 H 0.8213 0.3523 1.0460 0.028 Uiso 1 1 calc R . .
C17 C 0.3060(2) 0.6226(3) 0.54021(19) 0.0241(5) Uani 1 1 d . . .
H17 H 0.2075 0.6280 0.5168 0.029 Uiso 1 1 calc R . .
C29 C 0.8347(2) 0.2669(3) 0.76746(19) 0.0247(5) Uani 1 1 d . . .
H29 H 0.8377 0.2437 0.6961 0.030 Uiso 1 1 calc R . .
C22 C 1.1506(2) 0.4637(3) 0.83651(17) 0.0187(5) Uani 1 1 d . . .
C25 C 1.4389(2) 0.4276(3) 0.93999(18) 0.0266(6) Uani 1 1 d . . .
H25 H 1.5365 0.4158 0.9756 0.032 Uiso 1 1 calc R . .
C31 C 0.7510(2) 0.2107(3) 0.9155(2) 0.0275(6) Uani 1 1 d . . .
H31 H 0.6978 0.1509 0.9462 0.033 Uiso 1 1 calc R . .
C30 C 0.7562(3) 0.1799(3) 0.8124(2) 0.0301(6) Uani 1 1 d . . .
H30 H 0.7058 0.0986 0.7713 0.036 Uiso 1 1 calc R . .
C26 C 1.3862(2) 0.5399(3) 0.86414(18) 0.0267(6) Uani 1 1 d . . .
H26 H 1.4480 0.6051 0.8470 0.032 Uiso 1 1 calc R . .
C11 C 1.0354(2) 0.3827(3) 0.60336(18) 0.0195(5) Uani 1 1 d . . .
H11 H 1.1155 0.3327 0.6508 0.023 Uiso 1 1 calc R . .

loop_
_atom_site_aniso_label
_atom_site_aniso_U_11
_atom_site_aniso_U_22
_atom_site_aniso_U_33
_atom_site_aniso_U_23
_atom_site_aniso_U_13
_atom_site_aniso_U_12
N1 0.0146(9) 0.0155(10) 0.0209(9) -0.0025(8) 0.0029(7) -0.0028(8)
C2 0.0155(11) 0.0151(12) 0.0181(11) 0.0003(9) 0.0063(9) -0.0033(9)
C9 0.0168(11) 0.0166(13) 0.0215(11) -0.0004(10) 0.0089(9) -0.0036(10)
C4 0.0147(11) 0.0155(12) 0.0183(10) -0.0025(9) 0.0060(8) -0.0040(9)
C16 0.0195(11) 0.0233(14) 0.0240(11) 0.0005(10) 0.0064(9) -0.0026(10)
C8 0.0239(12) 0.0196(13) 0.0207(11) -0.0043(10) 0.0099(9) -0.0043(10)
C1 0.0183(11) 0.0158(12) 0.0163(10) -0.0007(9) 0.0059(8) 0.0000(9)
C20 0.0274(13) 0.0149(13) 0.0203(11) 0.0018(9) 0.0124(9) 0.0028(10)
C15 0.0198(11) 0.0208(13) 0.0194(11) 0.0005(10) 0.0094(9) 0.0012(10)
C13 0.0171(11) 0.0145(12) 0.0167(10) 0.0021(9) 0.0069(8) 0.0015(9)
C27 0.0209(12) 0.0291(14) 0.0172(11) 0.0008(10) 0.0045(9) -0.0009(11)
C5 0.0166(11) 0.0178(12) 0.0198(11) -0.0007(10) 0.0066(9) -0.0036(10)
C3 0.0181(11) 0.0134(12) 0.0191(11) -0.0004(9) 0.0080(9) -0.0039(9)
C12 0.0192(12) 0.0134(12) 0.0193(11) 0.0032(9) 0.0083(9) 0.0011(9)
C7 0.0260(12) 0.0248(14) 0.0160(10) -0.0003(10) 0.0084(9) -0.0037(11)
C10 0.0188(11) 0.0208(12) 0.0251(11) -0.0038(10) 0.0118(9) -0.0014(9)
C6 0.0197(12) 0.0229(13) 0.0187(11) 0.0020(10) 0.0030(9) -0.0028(11)
C28 0.0145(11) 0.0200(12) 0.0157(10) 0.0034(9) 0.0038(8) 0.0036(9)
C23 0.0241(12) 0.0211(13) 0.0164(10) 0.0003(9) 0.0084(9) 0.0033(10)
C21 0.0249(12) 0.0181(13) 0.0142(10) -0.0020(9) 0.0073(9) -0.0010(10)
C14 0.0200(11) 0.0148(12) 0.0155(10) 0.0061(9) 0.0080(9) 0.0012(10)
C19 0.0208(12) 0.0177(12) 0.0151(10) 0.0047(9) 0.0076(9) 0.0003(9)
C24 0.0247(13) 0.0317(15) 0.0178(11) 0.0014(10) 0.0054(9) 0.0092(11)
C33 0.0198(11) 0.0240(14) 0.0198(11) 0.0001(10) 0.0064(9) 0.0024(10)
C18 0.0230(12) 0.0201(13) 0.0229(11) 0.0040(10) 0.0117(9) 0.0049(10)
C32 0.0234(12) 0.0293(14) 0.0209(11) 0.0089(10) 0.0110(9) 0.0075(11)
C17 0.0196(12) 0.0286(14) 0.0271(12) 0.0051(11) 0.0117(10) 0.0019(11)
C29 0.0308(14) 0.0234(14) 0.0234(12) -0.0001(10) 0.0137(10) -0.0010(11)
C22 0.0180(11) 0.0229(13) 0.0148(10) -0.0035(10) 0.0053(8) 0.0013(10)
C25 0.0158(11) 0.0404(17) 0.0195(12) -0.0065(11) 0.0011(9) 0.0033(11)
C31 0.0238(13) 0.0292(15) 0.0318(13) 0.0120(12) 0.0128(10) 0.0005(11)
C30 0.0360(15) 0.0220(14) 0.0317(13) -0.0004(11) 0.0109(11) -0.0090(11)
C26 0.0190(12) 0.0383(16) 0.0232(12) -0.0050(12) 0.0081(10) -0.0058(12)
C11 0.0178(11) 0.0190(13) 0.0224(11) -0.0005(10) 0.0077(9) 0.0009(10)

loop_
_atom_type_symbol
_atom_type_description
_atom_type_scat_dispersion_real
_atom_type_scat_dispersion_imag
_atom_type_scat_source
C C 0.0033 0.0016 'International Tables Vol C Tables 4.2.6.8 and 6.1.1.4'
H H 0.0000 0.0000 'International Tables Vol C Tables 4.2.6.8 and 6.1.1.4'
N N 0.0061 0.0033 'International Tables Vol C Tables 4.2.6.8 and 6.1.1.4'

loop_
_geom_angle_atom_site_label_1
_geom_angle_atom_site_label_2
_geom_angle_atom_site_label_3
_geom_angle
_geom_angle_site_symmetry_1
_geom_angle_site_symmetry_3
_geom_angle_publ_flag
C12 N1 C1 113.47(18) . . ?
C12 N1 H1 123.3 . . ?
C1 N1 H1 123.3 . . ?
C3 C2 C11 120.87(19) . . ?
C3 C2 C1 117.19(19) . . ?
C11 C2 C1 121.94(18) . . ?
C10 C9 C8 120.8(2) . . ?
C10 C9 C4 119.63(19) . . ?
C8 C9 C4 119.55(19) . . ?
C5 C4 C9 117.62(18) . . ?
C5 C4 C3 123.63(19) . . ?
C9 C4 C3 118.66(19) . . ?
C15 C16 C17 120.5(2) . . ?
C15 C16 H16 119.7 . . ?
C17 C16 H16 119.7 . . ?
C7 C8 C9 120.7(2) . . ?
C7 C8 H8 119.7 . . ?
C9 C8 H8 119.7 . . ?
N1 C1 C22 107.12(18) . . ?
N1 C1 C2 103.63(17) . . ?
C22 C1 C2 111.68(17) . . ?
N1 C1 C28 110.31(17) . . ?
C22 C1 C28 111.91(18) . . ?
C2 C1 C28 111.77(17) . . ?
C21 C20 C19 120.7(2) . . ?
C21 C20 H20 119.6 . . ?
C19 C20 H20 119.6 . . ?
C16 C15 C14 121.6(2) . . ?
C16 C15 H15 119.2 . . ?
C14 C15 H15 119.2 . . ?
C12 C13 C14 118.10(19) . . ?
C12 C13 C3 116.09(19) . . ?
C14 C13 C3 125.67(19) . . ?
C26 C27 C22 121.0(2) . . ?
C26 C27 H27 119.5 . . ?
C22 C27 H27 119.5 . . ?
C6 C5 C4 121.2(2) . . ?
C6 C5 H5 119.4 . . ?
C4 C5 H5 119.4 . . ?
C2 C3 C4 118.95(19) . . ?
C2 C3 C13 117.30(18) . . ?
C4 C3 C13 123.33(19) . . ?
C13 C12 N1 117.41(19) . . ?
C13 C12 C21 121.2(2) . . ?
N1 C12 C21 121.37(19) . . ?
C8 C7 C6 120.3(2) . . ?
C8 C7 H7 119.9 . . ?
C6 C7 H7 119.9 . . ?
C11 C10 C9 120.4(2) . . ?
C11 C10 H10 119.8 . . ?
C9 C10 H10 119.8 . . ?
C5 C6 C7 120.6(2) . . ?
C5 C6 H6 119.7 . . ?
C7 C6 H6 119.7 . . ?
C29 C28 C33 118.2(2) . . ?
C29 C28 C1 121.9(2) . . ?
C33 C28 C1 119.9(2) . . ?
C24 C23 C22 120.8(2) . . ?
C24 C23 H23 119.6 . . ?
C22 C23 H23 119.6 . . ?
C20 C21 C12 120.2(2) . . ?
C20 C21 H21 119.9 . . ?
C12 C21 H21 119.9 . . ?
C15 C14 C19 117.59(19) . . ?
C15 C14 C13 123.4(2) . . ?
C19 C14 C13 118.85(19) . . ?
C18 C19 C20 121.4(2) . . ?
C18 C19 C14 119.4(2) . . ?
C20 C19 C14 119.20(19) . . ?
C23 C24 C25 120.7(2) . . ?
C23 C24 H24 119.7 . . ?
C25 C24 H24 119.7 . . ?
C32 C33 C28 120.4(2) . . ?
C32 C33 H33 119.8 . . ?
C28 C33 H33 119.8 . . ?
C17 C18 C19 121.4(2) . . ?
C17 C18 H18 119.3 . . ?
C19 C18 H18 119.3 . . ?
C33 C32 C31 120.6(2) . . ?
C33 C32 H32 119.7 . . ?
C31 C32 H32 119.7 . . ?
C18 C17 C16 119.4(2) . . ?
C18 C17 H17 120.3 . . ?
C16 C17 H17 120.3 . . ?
C28 C29 C30 121.0(2) . . ?
C28 C29 H29 119.5 . . ?
C30 C29 H29 119.5 . . ?
C27 C22 C23 118.1(2) . . ?
C27 C22 C1 119.3(2) . . ?
C23 C22 C1 122.6(2) . . ?
C26 C25 C24 119.0(2) . . ?
C26 C25 H25 120.5 . . ?
C24 C25 H25 120.5 . . ?
C30 C31 C32 119.2(2) . . ?
C30 C31 H31 120.4 . . ?
C32 C31 H31 120.4 . . ?
C31 C30 C29 120.5(2) . . ?
C31 C30 H30 119.7 . . ?
C29 C30 H30 119.7 . . ?
C25 C26 C27 120.4(2) . . ?
C25 C26 H26 119.8 . . ?
C27 C26 H26 119.8 . . ?
C10 C11 C2 120.8(2) . . ?
C10 C11 H11 119.6 . . ?
C2 C11 H11 119.6 . . ?

loop_
_geom_bond_atom_site_label_1
_geom_bond_atom_site_label_2
_geom_bond_distance
_geom_bond_site_symmetry_2
_geom_bond_publ_flag
N1 C12 1.395(3) . ?
N1 C1 1.487(3) . ?
N1 H1 0.8800 . ?
C2 C3 1.383(3) . ?
C2 C11 1.410(3) . ?
C2 C1 1.535(3) . ?
C9 C10 1.412(3) . ?
C9 C8 1.422(3) . ?
C9 C4 1.429(3) . ?
C4 C5 1.429(3) . ?
C4 C3 1.438(3) . ?
C16 C15 1.374(3) . ?
C16 C17 1.406(3) . ?
C16 H16 0.9500 . ?
C8 C7 1.370(3) . ?
C8 H8 0.9500 . ?
C1 C22 1.526(3) . ?
C1 C28 1.538(3) . ?
C20 C21 1.358(3) . ?
C20 C19 1.424(3) . ?
C20 H20 0.9500 . ?
C15 C14 1.410(3) . ?
C15 H15 0.9500 . ?
C13 C12 1.392(3) . ?
C13 C14 1.440(3) . ?
C13 C3 1.481(3) . ?
C27 C26 1.389(3) . ?
C27 C22 1.393(3) . ?
C27 H27 0.9500 . ?
C5 C6 1.371(3) . ?
C5 H5 0.9500 . ?
C12 C21 1.408(3) . ?
C7 C6 1.406(3) . ?
C7 H7 0.9500 . ?
C10 C11 1.362(3) . ?
C10 H10 0.9500 . ?
C6 H6 0.9500 . ?
C28 C29 1.384(3) . ?
C28 C33 1.401(3) . ?
C23 C24 1.384(3) . ?
C23 C22 1.394(3) . ?
C23 H23 0.9500 . ?
C21 H21 0.9500 . ?
C14 C19 1.425(3) . ?
C19 C18 1.414(3) . ?
C24 C25 1.385(3) . ?
C24 H24 0.9500 . ?
C33 C32 1.386(3) . ?
C33 H33 0.9500 . ?
C18 C17 1.365(3) . ?
C18 H18 0.9500 . ?
C32 C31 1.388(4) . ?
C32 H32 0.9500 . ?
C17 H17 0.9500 . ?
C29 C30 1.391(3) . ?
C29 H29 0.9500 . ?
C25 C26 1.384(4) . ?
C25 H25 0.9500 . ?
C31 C30 1.372(3) . ?
C31 H31 0.9500 . ?
C30 H30 0.9500 . ?
C26 H26 0.9500 . ?
C11 H11 0.9500 . ?

loop_
_cod_related_entry_id
_cod_related_entry_database
_cod_related_entry_code
1 ChemSpider 30659290
